data_1551556
loop_
_publ_author_name
'RAINA, Ankit'
'SALIAN, Vinutha V.'
'NARAYANA, B.'
'SAROJINI, B. K.'
'KANT, Rajni'

_publ_section_title
;
 Crystal Structure of
 (2&lt;i&gt;E&lt;/i&gt;)-1-(Anthracen-9-yl)-3-(3-nitrophenyl)prop-2-en-1-one
;
_journal_issue 0
_journal_name_full 'X-ray Structure Analysis Online'
_journal_page_first 5
_journal_paper_doi 10.2116/xraystruct.34.5
_journal_volume 34
_journal_year 2018
_chemical_formula_moiety 'C23 H15 N O3'
_chemical_formula_sum 'C23 H15 N O3'
_chemical_formula_weight 353.36
_chemical_name_systematic
;
(2E)-1-(Anthracen-9-yl)-3-(3-nitrophenyl)prop-2-en-1-one
;
_space_group_IT_number 33
_space_group_name_Hall 'P -2ac -2n'
_space_group_name_H-M_alt 'P n 21 a'
_symmetry_cell_setting orthorhombic
_symmetry_space_group_name_Hall 'P -2ac -2n'
_symmetry_space_group_name_H-M 'P n 21 a'
_atom_sites_solution_hydrogens geom
_atom_sites_solution_primary direct
_atom_sites_solution_secondary difmap
_audit_creation_method SHELXL-97
_cell_angle_alpha 90.00
_cell_angle_beta 90.00
_cell_angle_gamma 90.00
_cell_formula_units_Z 4
_cell_length_a 6.9988(7)
_cell_length_b 11.4808(11)
_cell_length_c 21.7608(17)
_cell_measurement_reflns_used 1226
_cell_measurement_temperature 293(2)
_cell_measurement_theta_max 26.5340
_cell_measurement_theta_min 3.8790
_cell_volume 1748.5(3)
_computing_cell_refinement 'CrysAlisPro (Oxford Diffraction,2010)'
_computing_data_collection 'CrysAlisPro (Oxford Diffraction,2010)'
_computing_data_reduction 'CrysAlisPro (Oxford Diffraction,2010)'
_computing_molecular_graphics 'ORTEP3 (Farrugia, 2012)'
_computing_publication_material 'PLATON (Spek,2009)'
_computing_structure_refinement 'SHELXL-97 (Sheldrick, 2008)'
_computing_structure_solution 'SHELXS-97 (Sheldrick, 2008)'
_diffrn_ambient_temperature 293(2)
_diffrn_detector_area_resol_mean 16.1049
_diffrn_measured_fraction_theta_full 0.997
_diffrn_measured_fraction_theta_max 0.997
_diffrn_measurement_device_type 'Xcalibur, Sapphire3'
_diffrn_measurement_method 'omega scans'
_diffrn_radiation_monochromator graphite
_diffrn_radiation_source 'fine-focus sealed tube'
_diffrn_radiation_type MoK\a
_diffrn_radiation_wavelength 0.71073
_diffrn_reflns_av_R_equivalents 0.0326
_diffrn_reflns_av_sigmaI/netI 0.0570
_diffrn_reflns_limit_h_max 8
_diffrn_reflns_limit_h_min -6
_diffrn_reflns_limit_k_max 14
_diffrn_reflns_limit_k_min -12
_diffrn_reflns_limit_l_max 16
_diffrn_reflns_limit_l_min -26
_diffrn_reflns_number 4514
_diffrn_reflns_theta_full 26.00
_diffrn_reflns_theta_max 26.00
_diffrn_reflns_theta_min 3.46
_diffrn_standards_decay_% 0
_diffrn_standards_interval_count 0
_diffrn_standards_interval_time 0
_diffrn_standards_number 0
_exptl_absorpt_coefficient_mu 0.089
_exptl_absorpt_correction_T_max 1.00000
_exptl_absorpt_correction_T_min 0.52102
_exptl_absorpt_correction_type multi-scan
_exptl_absorpt_process_details 'Crys Alis RED'
_exptl_crystal_colour white
_exptl_crystal_density_diffrn 1.342
_exptl_crystal_density_method 'not measured'
_exptl_crystal_description rectangular
_exptl_crystal_F_000 736
_exptl_crystal_size_max 0.30
_exptl_crystal_size_mid 0.20
_exptl_crystal_size_min 0.20
_refine_diff_density_max 0.130
_refine_diff_density_min -0.128
_refine_diff_density_rms 0.032
_refine_ls_abs_structure_details 'Flack H D (1983), Acta Cryst. A39, 876-881'
_refine_ls_abs_structure_Flack -1.4(16)
_refine_ls_extinction_coef 0.0091(8)
_refine_ls_extinction_expression Fc^*^=kFc[1+0.001xFc^2^\l^3^/sin(2\q)]^-1/4^
_refine_ls_extinction_method SHELXL
_refine_ls_goodness_of_fit_ref 0.991
_refine_ls_hydrogen_treatment constr
_refine_ls_matrix_type full
_refine_ls_number_parameters 245
_refine_ls_number_reflns 2671
_refine_ls_number_restraints 1
_refine_ls_restrained_S_all 0.991
_refine_ls_R_factor_all 0.0831
_refine_ls_R_factor_gt 0.0420
_refine_ls_shift/su_max 0.001
_refine_ls_shift/su_mean 0.000
_refine_ls_structure_factor_coef Fsqd
_refine_ls_weighting_details 'calc w=1/[\s^2^(Fo^2^)+(0.0263P)^2^+0.0000P] where P=(Fo^2^+2Fc^2^)/3'
_refine_ls_weighting_scheme calc
_refine_ls_wR_factor_gt 0.0708
_refine_ls_wR_factor_ref 0.0860
_reflns_number_gt 1683
_reflns_number_total 2671
_reflns_threshold_expression >2sigma(I)
_cod_data_source_file 34_5_2.txt
_cod_data_source_block global
_cod_original_sg_symbol_H-M 'P n 21 a '
_cod_database_code 1551556

loop_
_symmetry_equiv_pos_as_xyz
'x, y, z'
'x+1/2, y, -z+1/2'
'-x+1/2, y+1/2, z+1/2'
'-x, y+1/2, -z'

loop_
_atom_site_label
_atom_site_type_symbol
_atom_site_fract_x
_atom_site_fract_y
_atom_site_fract_z
_atom_site_U_iso_or_equiv
_atom_site_adp_type
_atom_site_occupancy
_atom_site_symmetry_multiplicity
_atom_site_calc_flag
_atom_site_refinement_flags
C1 C 0.8708(4) 0.0206(3) 0.25023(14) 0.0471(8) Uani 1 1 d .
C4 C 0.8799(4) -0.1260(3) 0.15259(14) 0.0490(8) Uani 1 1 d .
H4 H 0.8812 -0.1768 0.1193 0.059 Uiso 1 1 calc R
C23 C 1.1892(4) 0.0114(3) -0.05688(13) 0.0425(8) Uani 1 1 d .
C3 C 0.9039(4) -0.0084(3) 0.14263(13) 0.0406(8) Uani 1 1 d .
C10 C 1.0426(4) 0.0925(3) -0.04881(12) 0.0390(7) Uani 1 1 d .
C11 C 0.8901(4) 0.1008(3) -0.09028(13) 0.0473(8) Uani 1 1 d .
O1 O 1.1042(3) 0.2777(2) -0.00585(10) 0.0691(7) Uani 1 1 d .
C16 C 0.8860(5) 0.0241(3) -0.14190(14) 0.0567(10) Uani 1 1 d .
N1 N 0.8671(4) 0.1018(4) 0.30293(14) 0.0719(10) Uani 1 1 d .
C9 C 1.0523(4) 0.1777(3) 0.00369(15) 0.0462(8) Uani 1 1 d .
C8 C 1.0043(4) 0.1402(3) 0.06557(14) 0.0468(8) Uani 1 1 d .
H8 H 1.0160 0.1944 0.0971 0.056 Uiso 1 1 calc R
C18 C 1.1832(5) -0.0633(3) -0.10942(15) 0.0519(9) Uani 1 1 d .
C5 C 0.8540(4) -0.1694(3) 0.21086(15) 0.0593(10) Uani 1 1 d .
H5 H 0.8388 -0.2491 0.2166 0.071 Uiso 1 1 calc R
C6 C 0.8505(4) -0.0956(3) 0.26077(15) 0.0557(10) Uani 1 1 d .
H6 H 0.8348 -0.1242 0.3004 0.067 Uiso 1 1 calc R
C17 C 1.0328(5) -0.0549(3) -0.15027(14) 0.0615(10) Uani 1 1 d .
H17 H 1.0302 -0.1037 -0.1844 0.074 Uiso 1 1 calc R
O3 O 0.8368(5) 0.2043(3) 0.29260(14) 0.1064(12) Uani 1 1 d .
C12 C 0.7355(5) 0.1795(3) -0.08186(16) 0.0618(9) Uani 1 1 d .
H12 H 0.7363 0.2297 -0.0483 0.074 Uiso 1 1 calc R
C2 C 0.8970(4) 0.0665(3) 0.19305(12) 0.0450(8) Uani 1 1 d .
H2 H 0.9100 0.1465 0.1877 0.054 Uiso 1 1 calc R
C7 C 0.9450(4) 0.0338(3) 0.08022(12) 0.0438(7) Uani 1 1 d .
H7 H 0.9279 -0.0186 0.0481 0.053 Uiso 1 1 calc R
O2 O 0.8916(3) 0.0612(3) 0.35406(11) 0.1015(11) Uani 1 1 d .
C22 C 1.3454(4) 0.0002(3) -0.01520(14) 0.0534(9) Uani 1 1 d .
H22 H 1.3522 0.0488 0.0189 0.064 Uiso 1 1 calc R
C21 C 1.4838(5) -0.0802(3) -0.02457(17) 0.0683(10) Uani 1 1 d .
H21 H 1.5828 -0.0872 0.0037 0.082 Uiso 1 1 calc R
C19 C 1.3357(5) -0.1452(4) -0.11698(18) 0.0711(11) Uani 1 1 d .
H19 H 1.3348 -0.1944 -0.1509 0.085 Uiso 1 1 calc R
C13 C 0.5865(5) 0.1828(4) -0.1218(2) 0.0862(14) Uani 1 1 d .
H13 H 0.4865 0.2347 -0.1154 0.103 Uiso 1 1 calc R
C20 C 1.4802(5) -0.1532(3) -0.07634(19) 0.0750(12) Uani 1 1 d .
H20 H 1.5777 -0.2070 -0.0826 0.090 Uiso 1 1 calc R
C14 C 0.5837(6) 0.1078(5) -0.1729(2) 0.0939(17) Uani 1 1 d .
H14 H 0.4813 0.1107 -0.2001 0.113 Uiso 1 1 calc R
C15 C 0.7270(6) 0.0316(4) -0.18311(17) 0.0798(13) Uani 1 1 d .
H15 H 0.7224 -0.0167 -0.2174 0.096 Uiso 1 1 calc R

loop_
_atom_site_aniso_label
_atom_site_aniso_U_11
_atom_site_aniso_U_22
_atom_site_aniso_U_33
_atom_site_aniso_U_23
_atom_site_aniso_U_13
_atom_site_aniso_U_12
C1 0.0348(16) 0.069(2) 0.0369(16) -0.0047(19) 0.0006(14) -0.0039(19)
C4 0.058(2) 0.044(2) 0.0453(19) 0.0008(18) 0.0038(16) -0.0048(18)
C23 0.0474(18) 0.043(2) 0.0375(17) 0.0059(16) 0.0047(15) -0.0107(17)
C3 0.0402(17) 0.041(2) 0.0402(17) 0.0030(16) -0.0020(14) -0.0015(15)
C10 0.0472(17) 0.0372(18) 0.0327(16) 0.0084(15) 0.0015(14) -0.0056(15)
C11 0.0501(18) 0.049(2) 0.0429(18) 0.0180(17) 0.0003(16) -0.0111(18)
O1 0.1027(18) 0.0450(15) 0.0596(15) 0.0094(13) -0.0022(13) -0.0129(14)
C16 0.063(2) 0.063(2) 0.0440(19) 0.021(2) -0.0109(18) -0.026(2)
N1 0.062(2) 0.106(3) 0.048(2) -0.019(2) 0.0081(16) -0.012(2)
C9 0.0497(19) 0.042(2) 0.0469(19) 0.0058(18) -0.0010(16) -0.0025(17)
C8 0.0585(18) 0.044(2) 0.0382(16) -0.0050(16) 0.0050(15) 0.0006(16)
C18 0.059(2) 0.047(2) 0.050(2) 0.0015(19) 0.0140(17) -0.0123(18)
C5 0.065(2) 0.055(2) 0.058(2) 0.014(2) 0.0040(18) -0.0102(18)
C6 0.059(2) 0.067(3) 0.0416(19) 0.0161(19) 0.0039(16) -0.0041(18)
C17 0.086(3) 0.060(2) 0.0381(18) 0.0000(19) 0.0029(19) -0.024(2)
O3 0.145(3) 0.096(3) 0.078(2) -0.040(2) 0.0070(18) -0.006(2)
C12 0.055(2) 0.064(2) 0.066(2) 0.026(2) -0.0035(19) -0.005(2)
C2 0.0449(18) 0.046(2) 0.0440(18) -0.0036(17) 0.0006(15) -0.0043(15)
C7 0.0530(18) 0.0414(19) 0.0369(16) -0.0005(17) -0.0016(14) -0.0032(16)
O2 0.098(2) 0.167(3) 0.0397(14) -0.016(2) 0.0015(15) -0.012(2)
C22 0.0505(18) 0.053(2) 0.057(2) 0.0068(18) -0.0010(17) -0.0026(19)
C21 0.055(2) 0.067(3) 0.082(3) 0.013(3) 0.003(2) 0.005(2)
C19 0.075(3) 0.061(3) 0.077(3) -0.012(2) 0.024(2) -0.009(2)
C13 0.067(3) 0.090(4) 0.103(4) 0.045(3) -0.018(3) -0.009(2)
C20 0.064(2) 0.058(3) 0.103(3) 0.005(3) 0.021(2) 0.009(2)
C14 0.082(3) 0.101(4) 0.099(4) 0.058(3) -0.043(3) -0.030(3)
C15 0.100(3) 0.077(3) 0.062(2) 0.029(2) -0.030(2) -0.033(3)

loop_
_atom_type_symbol
_atom_type_description
_atom_type_scat_dispersion_real
_atom_type_scat_dispersion_imag
_atom_type_scat_source
C C 0.0033 0.0016 'International Tables Vol C Tables 4.2.6.8 and 6.1.1.4'
H H 0.0000 0.0000 'International Tables Vol C Tables 4.2.6.8 and 6.1.1.4'
N N 0.0061 0.0033 'International Tables Vol C Tables 4.2.6.8 and 6.1.1.4'
O O 0.0106 0.0060 'International Tables Vol C Tables 4.2.6.8 and 6.1.1.4'

loop_
_geom_angle_atom_site_label_1
_geom_angle_atom_site_label_2
_geom_angle_atom_site_label_3
_geom_angle
C6 C1 C2 123.1(3)
C6 C1 N1 119.0(3)
C2 C1 N1 117.8(3)
C5 C4 C3 121.1(3)
C5 C4 H4 119.4
C3 C4 H4 119.4
C10 C23 C22 122.9(3)
C10 C23 C18 118.6(3)
C22 C23 C18 118.5(3)
C4 C3 C2 118.4(3)
C4 C3 C7 119.5(3)
C2 C3 C7 122.0(3)
C23 C10 C11 121.6(3)
C23 C10 C9 119.7(3)
C11 C10 C9 118.6(3)
C10 C11 C12 122.7(3)
C10 C11 C16 118.7(3)
C12 C11 C16 118.6(3)
C17 C16 C11 119.6(3)
C17 C16 C15 122.3(4)
C11 C16 C15 118.1(4)
O3 N1 O2 124.3(4)
O3 N1 C1 118.0(4)
O2 N1 C1 117.7(4)
O1 C9 C8 120.3(3)
O1 C9 C10 119.7(3)
C8 C9 C10 120.0(3)
C7 C8 C9 124.6(3)
C7 C8 H8 117.7
C9 C8 H8 117.7
C17 C18 C23 119.7(3)
C17 C18 C19 122.7(3)
C23 C18 C19 117.7(3)
C4 C5 C6 120.4(3)
C4 C5 H5 119.8
C6 C5 H5 119.8
C1 C6 C5 117.9(3)
C1 C6 H6 121.0
C5 C6 H6 121.0
C18 C17 C16 121.8(3)
C18 C17 H17 119.1
C16 C17 H17 119.1
C13 C12 C11 121.3(4)
C13 C12 H12 119.3
C11 C12 H12 119.3
C1 C2 C3 119.0(3)
C1 C2 H2 120.5
C3 C2 H2 120.5
C8 C7 C3 125.8(3)
C8 C7 H7 117.1
C3 C7 H7 117.1
C21 C22 C23 121.0(3)
C21 C22 H22 119.5
C23 C22 H22 119.5
C22 C21 C20 121.0(4)
C22 C21 H21 119.5
C20 C21 H21 119.5
C20 C19 C18 121.9(4)
C20 C19 H19 119.0
C18 C19 H19 119.0
C12 C13 C14 120.0(4)
C12 C13 H13 120.0
C14 C13 H13 120.0
C19 C20 C21 120.0(4)
C19 C20 H20 120.0
C21 C20 H20 120.0
C15 C14 C13 121.1(4)
C15 C14 H14 119.4
C13 C14 H14 119.4
C14 C15 C16 120.9(4)
C14 C15 H15 119.6
C16 C15 H15 119.6

loop_
_geom_bond_atom_site_label_1
_geom_bond_atom_site_label_2
_geom_bond_distance
C1 C6 1.361(4)
C1 C2 1.364(4)
C1 N1 1.478(4)
C4 C5 1.374(4)
C4 C3 1.378(4)
C4 H4 0.9300
C23 C10 1.396(4)
C23 C22 1.426(4)
C23 C18 1.430(4)
C3 C2 1.395(4)
C3 C7 1.470(4)
C10 C11 1.401(4)
C10 C9 1.505(4)
C11 C12 1.422(4)
C11 C16 1.428(4)
O1 C9 1.222(3)
C16 C17 1.382(5)
C16 C15 1.432(4)
N1 O3 1.217(4)
N1 O2 1.218(4)
C9 C8 1.453(4)
C8 C7 1.328(4)
C8 H8 0.9300
C18 C17 1.381(4)
C18 C19 1.432(5)
C5 C6 1.378(4)
C5 H5 0.9300
C6 H6 0.9300
C17 H17 0.9300
C12 C13 1.358(5)
C12 H12 0.9300
C2 H2 0.9300
C7 H7 0.9300
C22 C21 1.353(4)
C22 H22 0.9300
C21 C20 1.404(4)
C21 H21 0.9300
C19 C20 1.347(4)
C19 H19 0.9300
C13 C14 1.406(6)
C13 H13 0.9300
C20 H20 0.9300
C14 C15 1.349(6)
C14 H14 0.9300
C15 H15 0.9300

loop_
_geom_torsion_atom_site_label_1
_geom_torsion_atom_site_label_2
_geom_torsion_atom_site_label_3
_geom_torsion_atom_site_label_4
_geom_torsion
C5 C4 C3 C2 -1.5(5)
C5 C4 C3 C7 175.6(3)
C22 C23 C10 C11 -179.5(3)
C18 C23 C10 C11 0.9(4)
C22 C23 C10 C9 3.9(4)
C18 C23 C10 C9 -175.8(3)
C23 C10 C11 C12 177.6(3)
C9 C10 C11 C12 -5.7(4)
C23 C10 C11 C16 0.0(4)
C9 C10 C11 C16 176.7(3)
C10 C11 C16 C17 -0.9(4)
C12 C11 C16 C17 -178.6(3)
C10 C11 C16 C15 178.5(3)
C12 C11 C16 C15 0.8(4)
C6 C1 N1 O3 -161.8(3)
C2 C1 N1 O3 19.0(5)
C6 C1 N1 O2 17.1(4)
C2 C1 N1 O2 -162.1(3)
C23 C10 C9 O1 100.8(3)
C11 C10 C9 O1 -76.0(4)
C23 C10 C9 C8 -77.8(3)
C11 C10 C9 C8 105.4(3)
O1 C9 C8 C7 179.3(3)
C10 C9 C8 C7 -2.1(4)
C10 C23 C18 C17 -0.8(4)
C22 C23 C18 C17 179.5(3)
C10 C23 C18 C19 179.6(3)
C22 C23 C18 C19 -0.1(4)
C3 C4 C5 C6 0.4(5)
C2 C1 C6 C5 -1.0(5)
N1 C1 C6 C5 179.8(3)
C4 C5 C6 C1 0.9(5)
C23 C18 C17 C16 -0.1(5)
C19 C18 C17 C16 179.4(3)
C11 C16 C17 C18 1.0(5)
C15 C16 C17 C18 -178.4(3)
C10 C11 C12 C13 -177.8(3)
C16 C11 C12 C13 -0.2(5)
C6 C1 C2 C3 -0.2(4)
N1 C1 C2 C3 179.1(2)
C4 C3 C2 C1 1.4(4)
C7 C3 C2 C1 -175.6(3)
C9 C8 C7 C3 177.0(3)
C4 C3 C7 C8 -167.3(3)
C2 C3 C7 C8 9.7(5)
C10 C23 C22 C21 179.5(3)
C18 C23 C22 C21 -0.8(4)
C23 C22 C21 C20 1.5(5)
C17 C18 C19 C20 -179.2(4)
C23 C18 C19 C20 0.3(5)
C11 C12 C13 C14 -0.3(6)
C18 C19 C20 C21 0.3(6)
C22 C21 C20 C19 -1.2(6)
C12 C13 C14 C15 0.1(6)
C13 C14 C15 C16 0.5(6)
C17 C16 C15 C14 178.4(4)
C11 C16 C15 C14 -1.0(5)
